data_2219167
loop_
_publ_author_name
'Zhang, Ya-Wen'
'Zhang, Gong'
'Sun, Yan-Yan'
'Cheng, Lin'

_publ_section_title <i>catena</i>-Poly[manganese(II)-(\m~2~-3,5-di-2-pyridyl-1,2,4-triazolato)-\m~2~-formato]
_journal_coeditor_code SI2099
_journal_issue 8
_journal_name_full 'Acta Crystallographica Section E'
_journal_page_first m1073
_journal_paper_doi 10.1107/S160053680802299X
_journal_volume 64
_journal_year 2008
_chemical_formula_iupac '[Mn (C12 H8 N5) (C H O2)]'
_chemical_formula_moiety 'C12 H8 Mn N5 C H O2'
_chemical_formula_sum 'C13 H9 Mn N5 O2'
_chemical_formula_weight 322.20
_chemical_name_systematic
;
catena-Poly[manganese(II)-(\m~2~-3,5-di-2-pyridyl-1,2,4-triazolato)-\m~2~-
formato]
;
_space_group_IT_number 142
_symmetry_cell_setting tetragonal
_symmetry_space_group_name_Hall '-I 4bd 2c'
_symmetry_space_group_name_H-M 'I 41/a c d :2'
_atom_sites_solution_hydrogens geom
_atom_sites_solution_primary direct
_atom_sites_solution_secondary difmap
_audit_creation_method SHELXL97
_cell_angle_alpha 90.00
_cell_angle_beta 90.00
_cell_angle_gamma 90.00
_cell_formula_units_Z 16
_cell_length_a 19.124(5)
_cell_length_b 19.124(5)
_cell_length_c 14.9120(4)
_cell_measurement_reflns_used 810
_cell_measurement_temperature 293(2)
_cell_measurement_theta_max 28.0
_cell_measurement_theta_min 2.45
_cell_volume 5454(2)
_computing_cell_refinement 'SAINT (Bruker, 2000)'
_computing_data_collection 'SMART (Bruker, 2000)'
_computing_data_reduction 'SAINT (Bruker, 2000)'
_computing_molecular_graphics 'SHELXTL (Sheldrick, 2008)'
_computing_publication_material 'SHELXTL (Sheldrick, 2008)'
_computing_structure_refinement 'SHELXL97 (Sheldrick, 2008)'
_computing_structure_solution 'SHELXS97 (Sheldrick, 2008)'
_diffrn_ambient_temperature 293(2)
_diffrn_measured_fraction_theta_full 1.000
_diffrn_measured_fraction_theta_max 1.000
_diffrn_measurement_device_type 'Bruker APEX CCD'
_diffrn_measurement_method '\f and \w'
_diffrn_radiation_monochromator graphite
_diffrn_radiation_source 'fine-focus sealed tube'
_diffrn_radiation_type MoK\a
_diffrn_radiation_wavelength 0.71073
_diffrn_reflns_av_R_equivalents 0.0544
_diffrn_reflns_av_sigmaI/netI 0.0260
_diffrn_reflns_limit_h_max 18
_diffrn_reflns_limit_h_min -23
_diffrn_reflns_limit_k_max 23
_diffrn_reflns_limit_k_min -23
_diffrn_reflns_limit_l_max 17
_diffrn_reflns_limit_l_min -18
_diffrn_reflns_number 14412
_diffrn_reflns_theta_full 26.00
_diffrn_reflns_theta_max 26.00
_diffrn_reflns_theta_min 2.13
_exptl_absorpt_coefficient_mu 0.979
_exptl_absorpt_correction_T_max 0.9436
_exptl_absorpt_correction_T_min 0.8670
_exptl_absorpt_correction_type multi-scan
_exptl_absorpt_process_details '(SADABS; Sheldrick, 2000)'
_exptl_crystal_colour yellow
_exptl_crystal_density_diffrn 1.570
_exptl_crystal_density_method 'not measured'
_exptl_crystal_description needle-like
_exptl_crystal_F_000 2608
_exptl_crystal_size_max 0.15
_exptl_crystal_size_mid 0.09
_exptl_crystal_size_min 0.06
_refine_diff_density_max 0.393
_refine_diff_density_min -0.368
_refine_ls_extinction_method none
_refine_ls_goodness_of_fit_ref 1.094
_refine_ls_hydrogen_treatment constr
_refine_ls_matrix_type full
_refine_ls_number_parameters 97
_refine_ls_number_reflns 1346
_refine_ls_number_restraints 0
_refine_ls_restrained_S_all 1.094
_refine_ls_R_factor_all 0.0617
_refine_ls_R_factor_gt 0.0550
_refine_ls_shift/su_max 0.000
_refine_ls_shift/su_mean 0.000
_refine_ls_structure_factor_coef Fsqd
_refine_ls_weighting_details 'w = 1/[\s^2^(Fo^2^)+(0.0491P)^2^+25.4234P] where P=(Fo^2^+2Fc^2^)/3'
_refine_ls_weighting_scheme calc
_refine_ls_wR_factor_gt 0.1172
_refine_ls_wR_factor_ref 0.1212
_reflns_number_gt 1225
_reflns_number_total 1346
_reflns_threshold_expression I>2\s(I)
_cod_data_source_file si2099.cif
_cod_data_source_block I
_cod_original_sg_symbol_H-M 'I 41/a c d'
_cod_database_code 2219167
_cod_database_fobs_code 2219167

loop_
_symmetry_equiv_pos_as_xyz
'x, y, z'
'-y+1/4, x+3/4, z+1/4'
'-x+1/2, -y, z+1/2'
'y+1/4, -x+1/4, z+3/4'
'x, -y, -z+1/2'
'y+1/4, x+3/4, -z+3/4'
'-x+1/2, y, -z'
'-y+1/4, -x+1/4, -z+1/4'
'x+1/2, y+1/2, z+1/2'
'-y+3/4, x+5/4, z+3/4'
'-x+1, -y+1/2, z+1'
'y+3/4, -x+3/4, z+5/4'
'x+1/2, -y+1/2, -z+1'
'y+3/4, x+5/4, -z+5/4'
'-x+1, y+1/2, -z+1/2'
'-y+3/4, -x+3/4, -z+3/4'
'-x, -y, -z'
'y-1/4, -x-3/4, -z-1/4'
'x-1/2, y, -z-1/2'
'-y-1/4, x-1/4, -z-3/4'
'-x, y, z-1/2'
'-y-1/4, -x-3/4, z-3/4'
'x-1/2, -y, z'
'y-1/4, x-1/4, z-1/4'
'-x+1/2, -y+1/2, -z+1/2'
'y+1/4, -x-1/4, -z+1/4'
'x, y+1/2, -z'
'-y+1/4, x+1/4, -z-1/4'
'-x+1/2, y+1/2, z'
'-y+1/4, -x-1/4, z-1/4'
'x, -y+1/2, z+1/2'
'y+1/4, x+1/4, z+1/4'

loop_
_atom_site_type_symbol
_atom_site_label
_atom_site_fract_x
_atom_site_fract_y
_atom_site_fract_z
_atom_site_U_iso_or_equiv
_atom_site_adp_type
_atom_site_calc_flag
_atom_site_refinement_flags
_atom_site_occupancy
Mn Mn1 0.69057(3) -0.05943(3) 0.1250 0.0215(2) Uani d S 1
C C1 0.56957(19) -0.11100(19) -0.0239(2) 0.0318(8) Uani d . 1
H H1A 0.6082 -0.1244 -0.0576 0.038 Uiso calc R 1
C C2 0.5042(2) -0.1237(2) -0.0580(2) 0.0402(10) Uani d . 1
H H2A 0.4989 -0.1454 -0.1134 0.048 Uiso calc R 1
C C3 0.4464(2) -0.1038(2) -0.0088(3) 0.0431(10) Uani d . 1
H H3A 0.4015 -0.1118 -0.0305 0.052 Uiso calc R 1
C C4 0.45662(19) -0.0717(2) 0.0735(2) 0.0358(9) Uani d . 1
H H4A 0.4187 -0.0579 0.1082 0.043 Uiso calc R 1
C C5 0.52424(17) -0.06066(18) 0.1029(2) 0.0259(7) Uani d . 1
C C6 0.54152(16) -0.02572(17) 0.1886(2) 0.0214(7) Uani d . 1
C C7 0.7500 0.0594(3) 0.0000 0.0300(11) Uani d S 1
H H7A 0.7500 0.1080 0.0000 0.036 Uiso calc SR 1
N N1 0.58042(15) -0.08037(14) 0.05536(18) 0.0250(6) Uani d . 1
N N2 0.60816(13) -0.01663(13) 0.20974(16) 0.0196(6) Uani d . 1
N N3 0.4964(2) 0.0000 0.2500 0.0272(9) Uani d S 1
O O1 0.70537(14) 0.03180(15) 0.0481(2) 0.0501(8) Uani d . 1

loop_
_atom_site_aniso_label
_atom_site_aniso_U_11
_atom_site_aniso_U_22
_atom_site_aniso_U_33
_atom_site_aniso_U_12
_atom_site_aniso_U_13
_atom_site_aniso_U_23
Mn1 0.0221(3) 0.0221(3) 0.0203(4) 0.0017(3) 0.00432(19) -0.00432(19)
C1 0.0325(19) 0.041(2) 0.0219(17) 0.0094(16) -0.0010(15) -0.0133(15)
C2 0.041(2) 0.051(2) 0.0280(18) 0.0110(19) -0.0106(17) -0.0199(18)
C3 0.033(2) 0.060(3) 0.037(2) 0.0061(18) -0.0149(17) -0.019(2)
C4 0.0266(19) 0.048(2) 0.0325(19) 0.0032(16) -0.0025(16) -0.0150(17)
C5 0.0272(18) 0.0303(18) 0.0202(16) 0.0008(14) -0.0028(13) -0.0057(14)
C6 0.0210(16) 0.0264(17) 0.0167(14) 0.0000(13) -0.0021(12) -0.0049(13)
C7 0.032(3) 0.023(2) 0.035(3) 0.000 0.001(2) 0.000
N1 0.0279(15) 0.0275(15) 0.0197(14) 0.0018(12) -0.0009(11) -0.0086(11)
N2 0.0225(14) 0.0210(14) 0.0154(12) -0.0015(10) -0.0012(11) -0.0058(10)
N3 0.0205(19) 0.039(2) 0.0217(18) 0.000 0.000 -0.0090(17)
O1 0.0370(16) 0.0438(16) 0.069(2) 0.0047(13) 0.0165(15) 0.0253(15)

loop_
_atom_type_symbol
_atom_type_description
_atom_type_scat_dispersion_real
_atom_type_scat_dispersion_imag
_atom_type_scat_source
C C 0.0033 0.0016 'International Tables Vol C Tables 4.2.6.8 and 6.1.1.4'
H H 0.0000 0.0000 'International Tables Vol C Tables 4.2.6.8 and 6.1.1.4'
Mn Mn 0.3368 0.7283 'International Tables Vol C Tables 4.2.6.8 and 6.1.1.4'
N N 0.0061 0.0033 'International Tables Vol C Tables 4.2.6.8 and 6.1.1.4'
O O 0.0106 0.0060 'International Tables Vol C Tables 4.2.6.8 and 6.1.1.4'

loop_
_geom_angle_atom_site_label_1
_geom_angle_atom_site_label_2
_geom_angle_atom_site_label_3
_geom_angle_site_symmetry_1
_geom_angle_site_symmetry_3
_geom_angle
O1 Mn1 O1 . 14_534 94.23(17)
O1 Mn1 N2 . 14_534 103.46(11)
O1 Mn1 N2 14_534 14_534 95.84(10)
O1 Mn1 N2 . . 95.84(10)
O1 Mn1 N2 14_534 . 103.46(11)
N2 Mn1 N2 14_534 . 151.55(13)
O1 Mn1 N1 . . 91.19(11)
O1 Mn1 N1 14_534 . 172.74(12)
N2 Mn1 N1 14_534 . 87.58(9)
N2 Mn1 N1 . . 71.13(9)
O1 Mn1 N1 . 14_534 172.74(12)
O1 Mn1 N1 14_534 14_534 91.19(11)
N2 Mn1 N1 14_534 14_534 71.13(9)
N2 Mn1 N1 . 14_534 87.58(9)
N1 Mn1 N1 . 14_534 83.84(14)
N1 C1 C2 . . 123.2(3)
N1 C1 H1A . . 118.4
C2 C1 H1A . . 118.4
C1 C2 C3 . . 119.0(3)
C1 C2 H2A . . 120.5
C3 C2 H2A . . 120.5
C2 C3 C4 . . 118.7(4)
C2 C3 H3A . . 120.6
C4 C3 H3A . . 120.6
C5 C4 C3 . . 118.7(3)
C5 C4 H4A . . 120.6
C3 C4 H4A . . 120.6
N1 C5 C4 . . 122.6(3)
N1 C5 C6 . . 113.9(3)
C4 C5 C6 . . 123.5(3)
N2 C6 N3 . . 114.0(3)
N2 C6 C5 . . 118.6(3)
N3 C6 C5 . . 127.4(3)
O1 C7 O1 . 7_655 129.3(5)
O1 C7 H7A . . 115.3
O1 C7 H7A 7_655 . 115.3
C1 N1 C5 . . 117.8(3)
C1 N1 Mn1 . . 126.6(2)
C5 N1 Mn1 . . 115.5(2)
C6 N2 N2 . 5 105.75(17)
C6 N2 Mn1 . . 120.59(19)
N2 N2 Mn1 5 . 133.48(7)
C6 N3 C6 . 5 100.6(4)
C7 O1 Mn1 . . 139.8(3)

loop_
_geom_bond_atom_site_label_1
_geom_bond_atom_site_label_2
_geom_bond_site_symmetry_2
_geom_bond_distance
Mn1 O1 . 2.107(3)
Mn1 O1 14_534 2.107(3)
Mn1 N2 14_534 2.180(3)
Mn1 N2 . 2.180(3)
Mn1 N1 . 2.382(3)
Mn1 N1 14_534 2.382(3)
C1 N1 . 1.335(4)
C1 C2 . 1.372(5)
C1 H1A . 0.9300
C2 C3 . 1.379(5)
C2 H2A . 0.9300
C3 C4 . 1.386(5)
C3 H3A . 0.9300
C4 C5 . 1.382(5)
C4 H4A . 0.9300
C5 N1 . 1.341(4)
C5 C6 . 1.480(4)
C6 N2 . 1.324(4)
C6 N3 . 1.350(4)
C7 O1 . 1.234(3)
C7 O1 7_655 1.234(3)
C7 H7A . 0.9300
N2 N2 5 1.359(5)
N3 C6 5 1.350(4)
